data_1511023
loop_
_publ_author_name
'Bilonizhko, N.S.'
'Kuz'ma, Yu.B.'

_publ_section_title
;
 New boride structural types in the homologous series based on the Ca Cu5
 and Ce Co3 B2 types
;
_journal_name_full Kristallografiya
_journal_page_first 710
_journal_page_last 714
_journal_volume 18
_journal_year 1973
_chemical_formula_sum 'B Ce Co4'
_chemical_name_systematic 'Ce Co4 B'
_space_group_IT_number 191
_symmetry_space_group_name_Hall '-P 6 2'
_symmetry_space_group_name_H-M 'P 6/m m m'
_cell_angle_alpha 90
_cell_angle_beta 90
_cell_angle_gamma 120
_cell_formula_units_Z 2
_cell_length_a 5.005
_cell_length_b 5.005
_cell_length_c 6.932
_cell_volume 150.383
_citation_journal_id_ASTM KRISAJ
_cod_data_source_file boron0-1_107.cif
_cod_data_source_block B1Ce1Co4
_cod_original_cell_volume 150.3825
_cod_original_formula_sum 'B1 Ce1 Co4'
_cod_database_code 1511023

loop_
_symmetry_equiv_pos_as_xyz
x,y,z
x-y,x,z
-y,x-y,z
-x,-y,z
-x+y,-x,z
y,-x+y,z
-y,-x,-z
x-y,-y,-z
x,x-y,-z
y,x,-z
-x+y,y,-z
-x,-x+y,-z
-x,-y,-z
-x+y,-x,-z
y,-x+y,-z
x,y,-z
x-y,x,-z
-y,x-y,-z
y,x,z
-x+y,y,z
-x,-x+y,z
-y,-x,z
x-y,-y,z
x,x-y,z

loop_
_atom_site_label
_atom_site_type_symbol
_atom_site_fract_x
_atom_site_fract_y
_atom_site_fract_z
_atom_site_occupancy
_atom_site_U_iso_or_equiv
Co1 Co 0.3333 0.6667 0 1 0.0
B1 B 0.3333 0.6667 0.5 1 0.0
Co2 Co 0.5 0 0.287 1 0.0
Ce2 Ce 0 0 0.5 1 0.0
Ce1 Ce 0 0 0 1 0.0
